data_4107265
loop_
_publ_author_name
'P. Alex Rudd'
'Shengsi Liu'
'Laura Gagliardi'
'Victor G. Young'
'Connie C. Lu'

_publ_section_title
;
 Metal-Alane Adducts with Zero-Valent Nickel, Cobalt, and Iron
;
_journal_name_full 'Journal of the American Chemical Society'
_journal_page_first 20724
_journal_page_last 20727
_journal_paper_doi 10.1021/ja2099744
_journal_volume 133
_journal_year 2011
_chemical_formula_moiety 'C78 H120 Al2 Fe2 N10 P6'
_chemical_formula_sum 'C78 H120 Al2 Fe2 N10 P6'
_chemical_formula_weight 1549.32
_chemical_name_common 11201
_chemical_name_systematic
; 
 ? 
;
_space_group_IT_number 182
_symmetry_cell_setting hexagonal
_symmetry_space_group_name_Hall 'P 6c 2c'
_symmetry_space_group_name_H-M 'P 63 2 2'
_atom_sites_solution_hydrogens geom
_atom_sites_solution_primary direct
_atom_sites_solution_secondary difmap
_audit_creation_method SHELXL-97
_cell_angle_alpha 90.00
_cell_angle_beta 90.00
_cell_angle_gamma 120.00
_cell_formula_units_Z 2
_cell_length_a 15.5732(19)
_cell_length_b 15.5732(19)
_cell_length_c 25.258(3)
_cell_measurement_temperature 123(2)
_cell_measurement_theta_max 24.98
_cell_volume 5305.0(11)
_computing_structure_refinement 'SHELXL-97 (Sheldrick, 1997)'
_computing_structure_solution 'SHELXS-97 (Sheldrick, 1990)'
_diffrn_ambient_temperature 123(2)
_diffrn_measured_fraction_theta_full 0.998
_diffrn_measured_fraction_theta_max 0.998
_diffrn_radiation_monochromator graphite
_diffrn_radiation_source 'fine-focus sealed tube'
_diffrn_radiation_type MoK\a
_diffrn_radiation_wavelength 0.71073
_diffrn_reflns_av_R_equivalents 0.0000
_diffrn_reflns_av_sigmaI/netI 0.0254
_diffrn_reflns_limit_h_max 0
_diffrn_reflns_limit_h_min -15
_diffrn_reflns_limit_k_max 18
_diffrn_reflns_limit_k_min 0
_diffrn_reflns_limit_l_max 29
_diffrn_reflns_limit_l_min 0
_diffrn_reflns_number 3123
_diffrn_reflns_theta_full 24.98
_diffrn_reflns_theta_max 24.98
_diffrn_reflns_theta_min 1.71
_exptl_absorpt_coefficient_mu 0.417
_exptl_absorpt_correction_T_max 0.9595
_exptl_absorpt_correction_T_min 0.9212
_exptl_absorpt_correction_type multi-scan
_exptl_absorpt_process_details 'SADABS, R. Blessing, 1995'
_exptl_crystal_colour yellow
_exptl_crystal_density_diffrn 0.970
_exptl_crystal_description needle
_exptl_crystal_F_000 1652
_exptl_crystal_size_max 0.20
_exptl_crystal_size_mid 0.15
_exptl_crystal_size_min 0.10
_refine_diff_density_max 0.262
_refine_diff_density_min -0.303
_refine_diff_density_rms 0.058
_refine_ls_abs_structure_details 'Flack H D (1983), Acta Cryst. A39, 876-881'
_refine_ls_abs_structure_Flack 0.01(3)
_refine_ls_extinction_method none
_refine_ls_goodness_of_fit_ref 1.043
_refine_ls_hydrogen_treatment constr
_refine_ls_matrix_type full
_refine_ls_number_parameters 152
_refine_ls_number_reflns 3123
_refine_ls_number_restraints 0
_refine_ls_restrained_S_all 1.043
_refine_ls_R_factor_all 0.0620
_refine_ls_R_factor_gt 0.0470
_refine_ls_shift/su_max 0.000
_refine_ls_shift/su_mean 0.000
_refine_ls_structure_factor_coef Fsqd
_refine_ls_weighting_details 'calc w=1/[\s^2^(Fo^2^)+(0.0948P)^2^+0.0000P] where P=(Fo^2^+2Fc^2^)/3'
_refine_ls_weighting_scheme calc
_refine_ls_wR_factor_gt 0.1333
_refine_ls_wR_factor_ref 0.1420
_reflns_number_gt 2348
_reflns_number_total 3123
_reflns_threshold_expression >2sigma(I)
_cod_data_source_file ja2099744_si_005.cif
_cod_data_source_block 11201zz
_cod_database_code 4107265

loop_
_symmetry_equiv_pos_as_xyz
'x, y, z'
'-y, x-y, z'
'-x+y, -x, z'
'-x, -y, z+1/2'
'y, -x+y, z+1/2'
'x-y, x, z+1/2'
'y, x, -z'
'x-y, -y, -z'
'-x, -x+y, -z'
'-y, -x, -z+1/2'
'-x+y, y, -z+1/2'
'x, x-y, -z+1/2'

loop_
_atom_site_label
_atom_site_type_symbol
_atom_site_fract_x
_atom_site_fract_y
_atom_site_fract_z
_atom_site_U_iso_or_equiv
_atom_site_adp_type
_atom_site_occupancy
_atom_site_symmetry_multiplicity
_atom_site_calc_flag
_atom_site_refinement_flags
P1 P 0.16779(6) 0.57575(8) 0.37301(3) 0.0667(3) Uani 1 1 d .
Al1 Al 0.3333 0.6667 0.45686(5) 0.0524(4) Uani 1 3 d S
Fe1 Fe 0.3333 0.6667 0.34566(2) 0.0523(2) Uani 1 3 d S
N1 N 0.3333 0.6667 0.54303(15) 0.0536(10) Uani 1 3 d S
N2 N 0.2101(2) 0.6535(2) 0.46930(9) 0.0647(8) Uani 1 1 d .
N3 N 0.3333 0.6667 0.27268(14) 0.0468(9) Uani 1 3 d S
C1 C 0.2703(3) 0.7075(3) 0.55606(11) 0.0583(8) Uani 1 1 d .
C2 C 0.2748(3) 0.7553(2) 0.60255(12) 0.0625(9) Uani 1 1 d .
H2A H 0.3223 0.7641 0.6287 0.075 Uiso 1 1 calc R
C3 C 0.2103(3) 0.7908(3) 0.61144(11) 0.0669(8) Uani 1 1 d .
H3A H 0.2135 0.8243 0.6435 0.080 Uiso 1 1 calc R
C4 C 0.1431(3) 0.7773(3) 0.57408(12) 0.0735(11) Uani 1 1 d .
H4A H 0.0992 0.8019 0.5805 0.088 Uiso 1 1 calc R
C5 C 0.1348(3) 0.7290(3) 0.52652(13) 0.0714(10) Uani 1 1 d .
H5A H 0.0848 0.7185 0.5016 0.086 Uiso 1 1 calc R
C6 C 0.2023(2) 0.6962(3) 0.51637(12) 0.0609(9) Uani 1 1 d .
C7 C 0.1319(3) 0.6278(3) 0.42989(12) 0.0726(11) Uani 1 1 d .
H7A H 0.1290 0.6874 0.4189 0.087 Uiso 1 1 calc R
H7B H 0.0664 0.5781 0.4442 0.087 Uiso 1 1 calc R
C8 C 0.1283(3) 0.4455(3) 0.39429(14) 0.0852(12) Uani 1 1 d .
H8A H 0.1908 0.4477 0.4059 0.102 Uiso 1 1 calc R
C9 C 0.0587(4) 0.4039(4) 0.44160(16) 0.1165(18) Uani 1 1 d .
H9A H 0.0365 0.3332 0.4455 0.175 Uiso 1 1 calc R
H9B H 0.0011 0.4124 0.4360 0.175 Uiso 1 1 calc R
H9C H 0.0937 0.4393 0.4737 0.175 Uiso 1 1 calc R
C10 C 0.0901(5) 0.3722(4) 0.34738(16) 0.120(2) Uani 1 1 d .
H10A H 0.0641 0.3045 0.3606 0.180 Uiso 1 1 calc R
H10B H 0.1447 0.3885 0.3227 0.180 Uiso 1 1 calc R
H10C H 0.0373 0.3771 0.3290 0.180 Uiso 1 1 calc R
C11 C 0.0759(3) 0.5618(4) 0.32323(15) 0.0883(15) Uani 1 1 d .
H11A H 0.0800 0.5218 0.2934 0.106 Uiso 1 1 calc R
C12 C 0.1020(4) 0.6629(4) 0.30106(14) 0.0961(16) Uani 1 1 d .
H12A H 0.0560 0.6544 0.2723 0.144 Uiso 1 1 calc R
H12B H 0.1700 0.6960 0.2874 0.144 Uiso 1 1 calc R
H12C H 0.0967 0.7034 0.3292 0.144 Uiso 1 1 calc R
C13 C -0.0332(3) 0.5059(6) 0.34431(18) 0.152(3) Uani 1 1 d .
H13A H -0.0764 0.5146 0.3193 0.227 Uiso 1 1 calc R
H13B H -0.0360 0.5329 0.3789 0.227 Uiso 1 1 calc R
H13C H -0.0556 0.4351 0.3479 0.227 Uiso 1 1 calc R

loop_
_atom_site_aniso_label
_atom_site_aniso_U_11
_atom_site_aniso_U_22
_atom_site_aniso_U_33
_atom_site_aniso_U_23
_atom_site_aniso_U_13
_atom_site_aniso_U_12
P1 0.0610(5) 0.0892(7) 0.0359(4) -0.0128(5) -0.0004(3) 0.0270(6)
Al1 0.0616(6) 0.0616(6) 0.0341(7) 0.000 0.000 0.0308(3)
Fe1 0.0617(3) 0.0617(3) 0.0334(4) 0.000 0.000 0.03086(15)
N1 0.0620(15) 0.0620(15) 0.037(2) 0.000 0.000 0.0310(8)
N2 0.0725(18) 0.088(2) 0.0331(13) -0.0134(14) -0.0079(12) 0.0399(16)
N3 0.0515(12) 0.0515(12) 0.0373(17) 0.000 0.000 0.0258(6)
C1 0.068(2) 0.066(2) 0.0384(14) -0.0009(15) 0.0022(15) 0.0317(18)
C2 0.067(2) 0.067(2) 0.0415(15) -0.0048(15) -0.0033(16) 0.0251(19)
C3 0.078(2) 0.077(2) 0.0432(15) -0.0106(18) 0.0035(19) 0.0375(18)
C4 0.084(3) 0.095(3) 0.0492(19) -0.0071(19) 0.0054(18) 0.050(2)
C5 0.073(2) 0.106(3) 0.0446(18) -0.0104(18) -0.0022(16) 0.051(2)
C6 0.072(2) 0.071(2) 0.0376(16) -0.0027(15) 0.0043(16) 0.0339(18)
C7 0.060(2) 0.116(3) 0.0380(16) -0.0176(19) -0.0075(15) 0.041(2)
C8 0.090(3) 0.075(2) 0.060(2) -0.0074(19) 0.017(2) 0.019(2)
C9 0.110(4) 0.118(4) 0.061(2) -0.001(3) 0.022(3) 0.012(3)
C10 0.147(5) 0.088(3) 0.074(3) -0.014(2) 0.029(3) 0.020(3)
C11 0.072(2) 0.136(4) 0.0513(19) -0.030(2) -0.0122(18) 0.048(3)
C12 0.103(3) 0.164(5) 0.053(2) -0.039(3) -0.031(2) 0.091(4)
C13 0.073(3) 0.278(9) 0.074(3) -0.052(5) -0.019(2) 0.066(4)

loop_
_atom_type_symbol
_atom_type_description
_atom_type_scat_dispersion_real
_atom_type_scat_dispersion_imag
_atom_type_scat_source
C C 0.0033 0.0016 'International Tables Vol C Tables 4.2.6.8 and 6.1.1.4'
H H 0.0000 0.0000 'International Tables Vol C Tables 4.2.6.8 and 6.1.1.4'
N N 0.0061 0.0033 'International Tables Vol C Tables 4.2.6.8 and 6.1.1.4'
Al Al 0.0645 0.0514 'International Tables Vol C Tables 4.2.6.8 and 6.1.1.4'
P P 0.1023 0.0942 'International Tables Vol C Tables 4.2.6.8 and 6.1.1.4'
Fe Fe 0.3463 0.8444 'International Tables Vol C Tables 4.2.6.8 and 6.1.1.4'

loop_
_geom_angle_atom_site_label_1
_geom_angle_atom_site_label_2
_geom_angle_atom_site_label_3
_geom_angle
_geom_angle_site_symmetry_1
_geom_angle_site_symmetry_3
C11 P1 C7 101.13(18) . .
C11 P1 C8 104.7(2) . .
C7 P1 C8 103.97(18) . .
C11 P1 Fe1 115.31(14) . .
C7 P1 Fe1 116.28(13) . .
C8 P1 Fe1 113.84(16) . .
N2 Al1 N2 117.19(5) . 2_665
N2 Al1 N2 117.18(5) . 3_565
N2 Al1 N2 117.19(5) 2_665 3_565
N2 Al1 N1 80.24(8) . .
N2 Al1 N1 80.24(8) 2_665 .
N2 Al1 N1 80.24(8) 3_565 .
N2 Al1 Fe1 99.76(8) . .
N2 Al1 Fe1 99.76(8) 2_665 .
N2 Al1 Fe1 99.76(8) 3_565 .
N1 Al1 Fe1 180.000(1) . .
N3 Fe1 P1 107.16(2) . .
N3 Fe1 P1 107.17(2) . 3_565
P1 Fe1 P1 111.68(2) . 3_565
N3 Fe1 P1 107.17(2) . 2_665
P1 Fe1 P1 111.68(2) . 2_665
P1 Fe1 P1 111.67(2) 3_565 2_665
N3 Fe1 Al1 180.0 . .
P1 Fe1 Al1 72.84(2) . .
P1 Fe1 Al1 72.83(2) 3_565 .
P1 Fe1 Al1 72.83(2) 2_665 .
C1 N1 C1 115.00(14) 2_665 3_565
C1 N1 C1 115.00(14) 2_665 .
C1 N1 C1 115.00(14) 3_565 .
C1 N1 Al1 103.13(19) 2_665 .
C1 N1 Al1 103.13(19) 3_565 .
C1 N1 Al1 103.13(19) . .
C6 N2 C7 116.8(3) . .
C6 N2 Al1 115.0(2) . .
C7 N2 Al1 126.1(2) . .
N3 N3 Fe1 179.999(1) 10_665 .
C2 C1 C6 120.7(3) . .
C2 C1 N1 124.7(3) . .
C6 C1 N1 114.6(3) . .
C1 C2 C3 120.3(3) . .
C1 C2 H2A 119.9 . .
C3 C2 H2A 119.9 . .
C4 C3 C2 119.1(3) . .
C4 C3 H3A 120.5 . .
C2 C3 H3A 120.5 . .
C3 C4 C5 123.1(4) . .
C3 C4 H4A 118.4 . .
C5 C4 H4A 118.4 . .
C4 C5 C6 118.1(3) . .
C4 C5 H5A 120.9 . .
C6 C5 H5A 120.9 . .
N2 C6 C1 115.4(3) . .
N2 C6 C5 126.0(3) . .
C1 C6 C5 118.6(3) . .
N2 C7 P1 104.6(2) . .
N2 C7 H7A 110.8 . .
P1 C7 H7A 110.8 . .
N2 C7 H7B 110.8 . .
P1 C7 H7B 110.8 . .
H7A C7 H7B 108.9 . .
C9 C8 C10 111.0(4) . .
C9 C8 P1 117.5(3) . .
C10 C8 P1 112.1(3) . .
C9 C8 H8A 105.0 . .
C10 C8 H8A 105.0 . .
P1 C8 H8A 105.0 . .
C8 C9 H9A 109.5 . .
C8 C9 H9B 109.5 . .
H9A C9 H9B 109.5 . .
C8 C9 H9C 109.5 . .
H9A C9 H9C 109.5 . .
H9B C9 H9C 109.5 . .
C8 C10 H10A 109.5 . .
C8 C10 H10B 109.5 . .
H10A C10 H10B 109.5 . .
C8 C10 H10C 109.5 . .
H10A C10 H10C 109.5 . .
H10B C10 H10C 109.5 . .
C12 C11 C13 110.8(5) . .
C12 C11 P1 109.9(3) . .
C13 C11 P1 113.5(3) . .
C12 C11 H11A 107.5 . .
C13 C11 H11A 107.5 . .
P1 C11 H11A 107.5 . .
C11 C12 H12A 109.5 . .
C11 C12 H12B 109.5 . .
H12A C12 H12B 109.5 . .
C11 C12 H12C 109.5 . .
H12A C12 H12C 109.5 . .
H12B C12 H12C 109.5 . .
C11 C13 H13A 109.5 . .
C11 C13 H13B 109.5 . .
H13A C13 H13B 109.5 . .
C11 C13 H13C 109.5 . .
H13A C13 H13C 109.5 . .
H13B C13 H13C 109.5 . .

loop_
_geom_bond_atom_site_label_1
_geom_bond_atom_site_label_2
_geom_bond_distance
_geom_bond_site_symmetry_2
P1 C11 1.835(4) .
P1 C7 1.868(3) .
P1 C8 1.880(4) .
P1 Fe1 2.3404(9) .
Al1 N2 1.852(3) .
Al1 N2 1.852(3) 2_665
Al1 N2 1.853(3) 3_565
Al1 N1 2.176(4) .
Al1 Fe1 2.8087(15) .
Fe1 N3 1.843(4) .
Fe1 P1 2.3405(9) 3_565
Fe1 P1 2.3405(9) 2_665
N1 C1 1.450(3) 2_665
N1 C1 1.450(3) 3_565
N1 C1 1.450(3) .
N2 C6 1.396(4) .
N2 C7 1.465(4) .
N3 N3 1.146(7) 10_665
C1 C2 1.373(4) .
C1 C6 1.403(4) .
C2 C3 1.386(5) .
C2 H2A 0.9500 .
C3 C4 1.345(5) .
C3 H3A 0.9500 .
C4 C5 1.388(5) .
C4 H4A 0.9500 .
C5 C6 1.405(5) .
C5 H5A 0.9500 .
C7 H7A 0.9900 .
C7 H7B 0.9900 .
C8 C9 1.523(5) .
C8 C10 1.543(5) .
C8 H8A 1.0000 .
C9 H9A 0.9800 .
C9 H9B 0.9800 .
C9 H9C 0.9800 .
C10 H10A 0.9800 .
C10 H10B 0.9800 .
C10 H10C 0.9800 .
C11 C12 1.522(7) .
C11 C13 1.565(6) .
C11 H11A 1.0000 .
C12 H12A 0.9800 .
C12 H12B 0.9800 .
C12 H12C 0.9800 .
C13 H13A 0.9800 .
C13 H13B 0.9800 .
C13 H13C 0.9800 .

loop_
_geom_torsion_atom_site_label_1
_geom_torsion_atom_site_label_2
_geom_torsion_atom_site_label_3
_geom_torsion_atom_site_label_4
_geom_torsion
_geom_torsion_site_symmetry_1
_geom_torsion_site_symmetry_4
C11 P1 Fe1 N3 -20.04(19) . .
C7 P1 Fe1 N3 -138.18(15) . .
C8 P1 Fe1 N3 100.99(13) . .
C11 P1 Fe1 P1 97.03(19) . 3_565
C7 P1 Fe1 P1 -21.10(15) . 3_565
C8 P1 Fe1 P1 -141.93(13) . 3_565
C11 P1 Fe1 P1 -137.11(19) . 2_665
C7 P1 Fe1 P1 104.75(14) . 2_665
C8 P1 Fe1 P1 -16.08(14) . 2_665
C11 P1 Fe1 Al1 159.96(19) . .
C7 P1 Fe1 Al1 41.82(15) . .
C8 P1 Fe1 Al1 -79.01(13) . .
N2 Al1 Fe1 P1 -27.67(10) . .
N2 Al1 Fe1 P1 92.33(10) 2_665 .
N2 Al1 Fe1 P1 -147.67(10) 3_565 .
N2 Al1 Fe1 P1 92.33(10) . 3_565
N2 Al1 Fe1 P1 -147.67(10) 2_665 3_565
N2 Al1 Fe1 P1 -27.66(10) 3_565 3_565
N2 Al1 Fe1 P1 -147.67(10) . 2_665
N2 Al1 Fe1 P1 -27.67(10) 2_665 2_665
N2 Al1 Fe1 P1 92.33(10) 3_565 2_665
N2 Al1 N1 C1 91.46(18) . 2_665
N2 Al1 N1 C1 -28.54(18) 2_665 2_665
N2 Al1 N1 C1 -148.55(18) 3_565 2_665
N2 Al1 N1 C1 -148.54(18) . 3_565
N2 Al1 N1 C1 91.46(18) 2_665 3_565
N2 Al1 N1 C1 -28.54(18) 3_565 3_565
N2 Al1 N1 C1 -28.54(18) . .
N2 Al1 N1 C1 -148.54(18) 2_665 .
N2 Al1 N1 C1 91.46(18) 3_565 .
N2 Al1 N2 C6 102.8(2) 2_665 .
N2 Al1 N2 C6 -44.5(3) 3_565 .
N1 Al1 N2 C6 29.2(2) . .
Fe1 Al1 N2 C6 -150.8(2) . .
N2 Al1 N2 C7 -94.4(4) 2_665 .
N2 Al1 N2 C7 118.3(3) 3_565 .
N1 Al1 N2 C7 -168.1(3) . .
Fe1 Al1 N2 C7 11.9(3) . .
C1 N1 C1 C2 93.5(3) 2_665 .
C1 N1 C1 C2 -43.6(5) 3_565 .
Al1 N1 C1 C2 -155.0(3) . .
C1 N1 C1 C6 -87.5(5) 2_665 .
C1 N1 C1 C6 135.5(3) 3_565 .
Al1 N1 C1 C6 24.0(3) . .
C6 C1 C2 C3 1.7(5) . .
N1 C1 C2 C3 -179.3(3) . .
C1 C2 C3 C4 0.4(6) . .
C2 C3 C4 C5 0.0(6) . .
C3 C4 C5 C6 -2.4(6) . .
C7 N2 C6 C1 171.7(3) . .
Al1 N2 C6 C1 -23.8(4) . .
C7 N2 C6 C5 -9.2(6) . .
Al1 N2 C6 C5 155.2(3) . .
C2 C1 C6 N2 175.1(3) . .
N1 C1 C6 N2 -4.0(4) . .
C2 C1 C6 C5 -4.1(5) . .
N1 C1 C6 C5 176.8(3) . .
C4 C5 C6 N2 -174.7(4) . .
C4 C5 C6 C1 4.3(6) . .
C6 N2 C7 P1 179.0(3) . .
Al1 N2 C7 P1 16.5(4) . .
C11 P1 C7 N2 -172.8(3) . .
C8 P1 C7 N2 78.8(3) . .
Fe1 P1 C7 N2 -47.2(3) . .
C11 P1 C8 C9 -91.5(4) . .
C7 P1 C8 C9 14.2(4) . .
Fe1 P1 C8 C9 141.7(3) . .
C11 P1 C8 C10 38.9(4) . .
C7 P1 C8 C10 144.6(4) . .
Fe1 P1 C8 C10 -87.9(4) . .
C7 P1 C11 C12 74.4(3) . .
C8 P1 C11 C12 -177.8(3) . .
Fe1 P1 C11 C12 -52.0(3) . .
C7 P1 C11 C13 -50.3(5) . .
C8 P1 C11 C13 57.5(5) . .
Fe1 P1 C11 C13 -176.6(4) . .
